data_2201005
loop_
_publ_author_name
'Fleischer, Holger'
'Schollmeyer, Dieter'

_publ_section_title
;
 Pyridinium <small>D</small>(+)-10-camphorsulfonate hemihydrate
;
_journal_issue 2
_journal_name_full 'Acta Crystallographica Section E'
_journal_page_first o209
_journal_page_last o210
_journal_paper_doi 10.1107/S1600536802001150
_journal_volume 58
_journal_year 2002
_chemical_formula_iupac 'C5 H6 N 1+, C10 H15 O4 S1 1-, 0.5H2 O'
_chemical_formula_moiety 'C5 H6 N 1+, C10 H15 O4 S1 1-, 0.5H2 O'
_chemical_formula_sum 'C15 H22 N O4.5 S'
_chemical_formula_weight 320.40
_chemical_name_systematic
;
Pyridinium D(+)-10-camphorsulfonate hemihydrate
;
_space_group_IT_number 5
_symmetry_cell_setting monoclinic
_symmetry_space_group_name_Hall 'C 2y'
_symmetry_space_group_name_H-M 'C 1 2 1'
_atom_sites_solution_hydrogens geom
_atom_sites_solution_primary direct
_atom_sites_solution_secondary direct
_audit_creation_method SHELXL-97
_cell_angle_alpha 90.00
_cell_angle_beta 110.540(10)
_cell_angle_gamma 90.00
_cell_formula_units_Z 4
_cell_length_a 24.244(8)
_cell_length_b 6.8638(3)
_cell_length_c 10.415(3)
_cell_measurement_reflns_used 25
_cell_measurement_temperature 295(2)
_cell_measurement_theta_max 40
_cell_measurement_theta_min 26
_cell_volume 1622.9(7)
_computing_cell_refinement 'CAD-4 Software'
_computing_data_collection 'CAD-4 Software (Enraf-Nonius, 1989)'
_computing_data_reduction 'CORINC (Dr\"ager & Gattow, 1971)'
_computing_structure_refinement 'SHELXL97 (Sheldrick, 1997)'
_computing_structure_solution 'SIR92 (Altomare et al., 1994)'
_diffrn_ambient_temperature 295(2)
_diffrn_measured_fraction_theta_full .997
_diffrn_measured_fraction_theta_max .997
_diffrn_measurement_device '\k-geometry diffractometer'
_diffrn_measurement_device_type 'Enraf-Nonius CAD-4'
_diffrn_measurement_method \q/2\w
_diffrn_radiation_monochromator graphite
_diffrn_radiation_type CuK\a
_diffrn_radiation_wavelength 1.54178
_diffrn_reflns_av_R_equivalents .023
_diffrn_reflns_av_sigmaI/netI .030
_diffrn_reflns_limit_h_max 30
_diffrn_reflns_limit_h_min -30
_diffrn_reflns_limit_k_max 8
_diffrn_reflns_limit_k_min -8
_diffrn_reflns_limit_l_max 12
_diffrn_reflns_limit_l_min -12
_diffrn_reflns_number 3574
_diffrn_reflns_theta_full 73.9
_diffrn_reflns_theta_max 73.9
_diffrn_reflns_theta_min 3.9
_diffrn_standards_decay_% 3
_diffrn_standards_interval_time 60
_diffrn_standards_number 3
_exptl_absorpt_coefficient_mu 1.94
_exptl_absorpt_correction_T_max .99
_exptl_absorpt_correction_T_min .90
_exptl_absorpt_correction_type '\y scan'
_exptl_absorpt_process_details '(CORINC; Dr\"ager & Gattow, 1971)'
_exptl_crystal_colour colourless
_exptl_crystal_density_diffrn 1.311
_exptl_crystal_density_method 'not measured'
_exptl_crystal_description needle
_exptl_crystal_F_000 684
_exptl_crystal_size_max .45
_exptl_crystal_size_mid .10
_exptl_crystal_size_min .06
_refine_diff_density_max .40
_refine_diff_density_min -.32
_refine_ls_abs_structure_details 'Flack (1983); 1293 Friedel pairs'
_refine_ls_abs_structure_Flack -.03(3)
_refine_ls_extinction_method none
_refine_ls_goodness_of_fit_ref 1.03
_refine_ls_hydrogen_treatment constr
_refine_ls_matrix_type full
_refine_ls_number_parameters 208
_refine_ls_number_reflns 3092
_refine_ls_number_restraints 1
_refine_ls_restrained_S_all 1.03
_refine_ls_R_factor_all .059
_refine_ls_R_factor_gt .051
_refine_ls_shift/su_max <0.001
_refine_ls_shift/su_mean .000
_refine_ls_structure_factor_coef Fsqd
_refine_ls_weighting_details 'calc w = 1/[\s^2^(Fo^2^)+(0.0968P)^2^+0.7053P] where P = (Fo^2^+2Fc^2^)/3'
_refine_ls_weighting_scheme calc
_refine_ls_wR_factor_obs .140
_refine_ls_wR_factor_ref .149
_reflns_number_gt 2748
_reflns_number_total 3092
_reflns_threshold_expression I>2\s(I)
_cod_data_source_file ya6085.cif
_cod_data_source_block I
_cod_depositor_comments
;
The following automatic conversions were performed:
'_geom_bond_publ_flag' value 'YES' changed to 'yes' according to
'/home/saulius/struct/CIF-dictionaries/cif_core.dic' dictionary named
'cif_core.dic' version 2.4.1 from 2010-06-29 (5 times).

Automatic conversion script
Id: cif_fix_enum 1527 2010-12-29 10:47:43Z saulius 

The following automatic conversions were performed:

'_geom_bond_publ_flag' value 'YES' changed to 'yes' according to
/home/saulius/struct/CIF-dictionaries/cif_core.dic dictionary named
'cif_core.dic' version 2.4.1 from 2010-06-29 (5 times).

Automatic conversion script
Id: cif_fix_values 1715 2011-07-08 13:25:40Z adriana 
;
_cod_original_sg_symbol_H-M 'C 2'
_cod_original_formula_sum 'C15 H22 N O4.50 S'
_cod_database_code 2201005
_cod_database_fobs_code 2201005

loop_
_symmetry_equiv_pos_as_xyz
'x, y, z'
'-x, y, -z'
'x+1/2, y+1/2, z'
'-x+1/2, y+1/2, -z'

loop_
_atom_site_label
_atom_site_fract_x
_atom_site_fract_y
_atom_site_fract_z
_atom_site_U_iso_or_equiv
_atom_site_adp_type
_atom_site_calc_flag
_atom_site_refinement_flags
_atom_site_occupancy
_atom_site_disorder_assembly
_atom_site_disorder_group
_atom_site_type_symbol
S1 .94769(4) .58774(12) .74229(8) .0534(2) Uani d . 1 . . S
O1 1.00896(12) .6438(4) .8012(4) .0794(9) Uani d . 1 . . O
O2 .93865(12) .3813(4) .7611(3) .0629(6) Uani d . 1 . . O
O3 .92056(17) .6432(5) .5997(3) .0840(10) Uani d . 1 . . O
C1 .84446(14) .7061(5) .7876(3) .0480(7) Uani d . 1 . . C
C2 .81672(17) .5020(6) .7399(4) .0644(10) Uani d . 1 . . C
H2A .8131 .4771 .6456 .071(9) Uiso calc R 1 . . H
H2B .8404 .3999 .7977 .071(9) Uiso calc R 1 . . H
C3 .75499(17) .5132(7) .7541(5) .0761(12) Uani d . 1 . . C
H3A .7239 .4840 .6678 .095(11) Uiso calc R 1 . . H
H3B .7522 .4242 .8239 .095(11) Uiso calc R 1 . . H
C4 .75192(15) .7246(7) .7960(4) .0664(10) Uani d . 1 . . C
H4 .7212 .7509 .8349 .074(12) Uiso calc R 1 . . H
C5 .74763(18) .8487(9) .6713(5) .0834(14) Uani d . 1 . . C
H5A .7348 .9802 .6805 .099(12) Uiso calc R 1 . . H
H5B .7208 .7915 .5875 .099(12) Uiso calc R 1 . . H
C6 .81140(16) .8462(7) .6738(4) .0645(10) Uani d . 1 . . C
C7 .81562(13) .7644(6) .8954(3) .0540(8) Uani d . 1 . . C
C8 .82747(19) .9772(7) .9412(5) .0749(11) Uani d . 1 . . C
H8A .8160 1.0604 .8621 .089(9) Uiso calc R 1 . . H
H8B .8687 .9942 .9921 .089(9) Uiso calc R 1 . . H
H8C .8051 1.0103 .9982 .089(9) Uiso calc R 1 . . H
C9 .83463(17) .6363(8) 1.0219(4) .0710(12) Uani d . 1 . . C
H9A .8274 .5023 .9949 .088(9) Uiso calc R 1 . . H
H9B .8126 .6707 1.0794 .088(9) Uiso calc R 1 . . H
H9C .8759 .6548 1.0716 .088(9) Uiso calc R 1 . . H
O4 .83008(13) .9428(5) .6031(3) .0825(9) Uani d . 1 . . O
C10 .91162(13) .7223(5) .8362(3) .0473(7) Uani d . 1 . . C
H10A .9275 .6805 .9311 .062(8) Uiso calc R 1 . . H
H10B .9217 .8587 .8339 .062(8) Uiso calc R 1 . . H
N12 .91664(12) .9774(5) .4569(3) .0584(8) Uani d . 1 . . N
H12 .9091 .9095 .5178 .11(2) Uiso d R 1 . . H
C13 .90693(17) 1.1627(7) .4748(4) .0656(10) Uani d . 1 . . C
H13 .8944 1.2000 .5459 .111(19) Uiso calc R 1 . . H
C14 .91546(18) 1.2999(7) .3880(5) .0741(11) Uani d . 1 . . C
H14 .9081 1.4307 .3988 .13(2) Uiso calc R 1 . . H
C15 .93484(17) 1.2427(6) .2850(5) .0671(10) Uani d . 1 . . C
H15 .9406 1.3341 .2250 .108(19) Uiso calc R 1 . . H
C16 .94561(15) 1.0480(6) .2714(4) .0638(11) Uani d . 1 . . C
H16 .9592 1.0064 .2029 .077(13) Uiso calc R 1 . . H
C17 .93612(16) .9180(6) .3594(4) .0606(9) Uani d . 1 . . C
H17 .9433 .7863 .3513 .099(17) Uiso calc R 1 . . H
O1W 1.0000 .1558(8) 1.0000 .132(3) Uani d S 1 . . O
H1W .9801 .2459 .9205 .197 Uiso d R 1 . . H

loop_
_atom_site_aniso_label
_atom_site_aniso_U_11
_atom_site_aniso_U_22
_atom_site_aniso_U_33
_atom_site_aniso_U_12
_atom_site_aniso_U_13
_atom_site_aniso_U_23
S1 .0674(4) .0458(4) .0595(4) .0040(4) .0377(3) .0014(4)
O1 .0691(15) .0678(18) .124(2) -.0028(12) .0623(17) -.0096(16)
O2 .0762(15) .0471(14) .0724(16) .0034(11) .0348(13) .0029(12)
O3 .140(3) .0671(18) .0626(16) .0212(17) .0577(18) .0035(13)
C1 .0484(15) .0542(19) .0446(15) -.0022(13) .0202(13) .0015(14)
C2 .063(2) .071(2) .062(2) -.0207(18) .0261(17) -.0127(19)
C3 .059(2) .090(3) .080(3) -.026(2) .0241(19) -.004(2)
C4 .0464(17) .085(3) .070(2) -.0003(17) .0235(15) .009(2)
C5 .055(2) .115(4) .078(3) .007(2) .0202(19) .026(3)
C6 .0587(19) .079(3) .056(2) .0051(17) .0206(16) .0131(18)
C7 .0494(16) .063(2) .0547(18) .0025(14) .0246(14) -.0009(15)
C8 .077(2) .071(3) .089(3) .006(2) .044(2) -.015(2)
C9 .0617(19) .105(4) .0527(19) .002(2) .0281(16) .0085(19)
O4 .0777(16) .097(2) .0785(17) .0044(16) .0341(14) .0351(17)
C10 .0519(15) .0475(16) .0481(15) -.0005(13) .0246(13) -.0032(14)
N12 .0553(15) .069(2) .0500(15) -.0035(14) .0172(12) .0065(15)
C13 .061(2) .079(3) .062(2) -.0072(18) .0283(17) -.0130(19)
C14 .070(2) .052(2) .104(3) -.0081(18) .036(2) -.013(2)
C15 .061(2) .061(2) .083(3) -.0112(17) .0294(19) .009(2)
C16 .0599(18) .079(3) .0568(19) .0027(17) .0260(15) -.0011(18)
C17 .067(2) .054(2) .063(2) .0037(16) .0251(17) .0036(17)
O1W .230(8) .061(3) .076(3) .000 .019(4) .000

loop_
_atom_type_symbol
_atom_type_description
_atom_type_scat_dispersion_real
_atom_type_scat_dispersion_imag
_atom_type_scat_source
C C .0181 .0091 'International Tables Vol C Tables 4.2.6.8 and 6.1.1.4'
H H .0000 .0000 'International Tables Vol C Tables 4.2.6.8 and 6.1.1.4'
N N .0311 .0180 'International Tables Vol C Tables 4.2.6.8 and 6.1.1.4'
O O .0492 .0322 'International Tables Vol C Tables 4.2.6.8 and 6.1.1.4'
S S .3331 .5567 'International Tables Vol C Tables 4.2.6.8 and 6.1.1.4'

loop_
_geom_angle_atom_site_label_1
_geom_angle_atom_site_label_2
_geom_angle_atom_site_label_3
_geom_angle
_geom_angle_publ_flag
O1 S1 O3 113.2(2) yes
O1 S1 O2 112.47(18) yes
O3 S1 O2 110.98(18) yes
O1 S1 C10 104.96(16) ?
O2 S1 C10 107.72(15) ?
O3 S1 C10 107.02(17) ?
C6 C1 C10 114.9(3) ?
C6 C1 C2 105.7(3) ?
C10 C1 C2 117.5(3) ?
C6 C1 C7 98.7(3) ?
C10 C1 C7 115.8(3) ?
C2 C1 C7 101.9(3) ?
C3 C2 C1 104.3(3) ?
C4 C3 C2 102.7(3) ?
C3 C4 C5 106.5(4) ?
C3 C4 C7 102.8(3) ?
C5 C4 C7 102.9(3) ?
C4 C5 C6 102.2(3) ?
O4 C6 C1 128.6(3) ?
O4 C6 C5 125.5(4) ?
C1 C6 C5 105.8(3) ?
C9 C7 C8 108.4(3) ?
C9 C7 C4 113.9(3) ?
C8 C7 C4 114.2(3) ?
C9 C7 C1 113.5(3) ?
C8 C7 C1 112.6(3) ?
C4 C7 C1 93.8(3) ?
C1 C10 S1 116.8(2) ?
C13 N12 C17 122.3(4) yes
N12 C13 C14 119.6(4) ?
C15 C14 C13 119.5(4) ?
C14 C15 C16 119.1(4) ?
C17 C16 C15 119.1(4) ?
N12 C17 C16 120.4(4) ?

loop_
_geom_bond_atom_site_label_1
_geom_bond_atom_site_label_2
_geom_bond_site_symmetry_2
_geom_bond_distance
_geom_bond_publ_flag
S1 O1 . 1.446(3) yes
S1 O2 . 1.458(3) yes
S1 O3 . 1.448(3) yes
S1 C10 . 1.782(3) yes
C1 C6 . 1.518(5) ?
C1 C10 . 1.530(4) ?
C1 C2 . 1.558(5) ?
C1 C7 . 1.569(4) ?
C2 C3 . 1.557(5) ?
C3 C4 . 1.524(7) ?
C4 C5 . 1.526(6) ?
C4 C7 . 1.552(5) ?
C5 C6 . 1.537(5) ?
C6 O4 . 1.192(5) yes
C7 C9 . 1.515(5) ?
C7 C8 . 1.532(6) ?
N12 C13 . 1.318(6) yes
N12 C17 . 1.326(5) yes
C13 C14 . 1.371(7) ?
C14 C15 . 1.371(6) ?
C15 C16 . 1.378(6) ?
C16 C17 . 1.355(6) ?

loop_
_geom_hbond_atom_site_label_D
_geom_hbond_atom_site_label_H
_geom_hbond_atom_site_label_A
_geom_hbond_distance_DH
_geom_hbond_distance_HA
_geom_hbond_distance_DA
_geom_hbond_angle_DHA
N12 H12 O3 .86 2.00 2.718(5) 141.4
O1W H1W O2 1.01 1.86 2.864(4) 172.2

loop_
_geom_torsion_atom_site_label_1
_geom_torsion_atom_site_label_2
_geom_torsion_atom_site_label_3
_geom_torsion_atom_site_label_4
_geom_torsion
_geom_torsion_publ_flag
C6 C1 C2 C3 -72.2(4) ?
C10 C1 C2 C3 158.1(3) ?
C7 C1 C2 C3 30.5(4) ?
C1 C2 C3 C4 4.6(4) ?
C2 C3 C4 C5 69.0(4) ?
C2 C3 C4 C7 -38.8(4) ?
C3 C4 C5 C6 -76.7(4) ?
C7 C4 C5 C6 31.0(5) ?
C10 C1 C6 O4 13.5(6) ?
C2 C1 C6 O4 -117.7(5) ?
C7 C1 C6 O4 137.2(5) ?
C10 C1 C6 C5 -163.6(3) ?
C2 C1 C6 C5 65.2(4) ?
C7 C1 C6 C5 -39.8(4) ?
C4 C5 C6 O4 -171.3(5) ?
C4 C5 C6 C1 5.9(5) ?
C3 C4 C7 C9 -61.6(4) ?
C5 C4 C7 C9 -172.1(4) ?
C3 C4 C7 C8 173.1(3) ?
C5 C4 C7 C8 62.6(4) ?
C3 C4 C7 C1 56.2(3) ?
C5 C4 C7 C1 -54.3(4) ?
C6 C1 C7 C9 174.4(3) ?
C10 C1 C7 C9 -62.5(4) ?
C2 C1 C7 C9 66.2(4) ?
C6 C1 C7 C8 -62.0(4) ?
C10 C1 C7 C8 61.2(4) ?
C2 C1 C7 C8 -170.1(3) ?
C6 C1 C7 C4 56.2(3) ?
C10 C1 C7 C4 179.4(3) ?
C2 C1 C7 C4 -51.9(3) ?
C6 C1 C10 S1 -85.5(4) ?
C2 C1 C10 S1 39.7(4) ?
C7 C1 C10 S1 160.3(2) ?
O1 S1 C10 C1 174.7(3) yes
O3 S1 C10 C1 54.2(3) ?
O2 S1 C10 C1 -65.2(3) ?
C17 N12 C13 C14 1.9(6) ?
N12 C13 C14 C15 -1.0(6) ?
C13 C14 C15 C16 -.3(6) ?
C14 C15 C16 C17 .7(6) ?
C13 N12 C17 C16 -1.5(6) ?
C15 C16 C17 N12 .1(6) ?

loop_
_cod_related_entry_id
_cod_related_entry_database
_cod_related_entry_code
1 ChemSpider 30654654
